data_2234306
loop_
_publ_author_name
'Starosta, Wojciech'
'Leciejewicz, Janusz'

_publ_section_title
;
 Poly[hydrazin-1-ium
 [diaquabis(\m~4~-pyridazine-3,6-dicarboxylato)trilithate] monohydrate]
;
_journal_coeditor_code KP2395
_journal_issue 4
_journal_name_full 'Acta Crystallographica Section E'
_journal_page_first m496
_journal_page_last m497
_journal_paper_doi 10.1107/S1600536812012743
_journal_volume 68
_journal_year 2012
_chemical_formula_iupac '(N2 H5) [Li3 (C6 H2 N2 O4)2 (H2 O1)2], H2 O'
_chemical_formula_moiety 'H5 N2 +, C12 H8 Li3 N4 O10 -, H2 O'
_chemical_formula_sum 'C12 H15 Li3 N6 O11'
_chemical_formula_weight 440.12
_chemical_name_systematic
;
Poly[hydrazin-1-ium
[diaquabis(\m~4~-pyridazine-3,6-dicarboxylato)trilithate] monohydrate]
;
_space_group_IT_number 2
_symmetry_cell_setting triclinic
_symmetry_space_group_name_Hall '-P 1'
_symmetry_space_group_name_H-M 'P -1'
_atom_sites_solution_hydrogens geom
_atom_sites_solution_primary direct
_atom_sites_solution_secondary difmap
_audit_creation_method SHELXL-97
_cell_angle_alpha 97.62(3)
_cell_angle_beta 90.62(3)
_cell_angle_gamma 95.77(3)
_cell_formula_units_Z 2
_cell_length_a 5.2150(10)
_cell_length_b 7.3356(15)
_cell_length_c 24.001(5)
_cell_measurement_reflns_used 25
_cell_measurement_temperature 293(2)
_cell_measurement_theta_max 15
_cell_measurement_theta_min 6
_cell_volume 905.2(3)
_computing_cell_refinement 'KM-4 Software (Kuma, 1996)'
_computing_data_collection 'KM-4 Software (Kuma, 1996)'
_computing_data_reduction 'DATAPROC (Kuma, 2001)'
_computing_molecular_graphics 'SHELXTL (Sheldrick, 2008)'
_computing_publication_material 'SHELXTL (Sheldrick, 2008)'
_computing_structure_refinement 'SHELXL97 (Sheldrick, 2008)'
_computing_structure_solution 'SHELXS97 (Sheldrick, 2008)'
_diffrn_ambient_temperature 293(2)
_diffrn_measured_fraction_theta_full 0.994
_diffrn_measured_fraction_theta_max 0.878
_diffrn_measurement_device_type 'Kuma KM-4 four-cricle'
_diffrn_measurement_method 'profile data from \w/2\q scans'
_diffrn_radiation_monochromator graphite
_diffrn_radiation_source 'fine-focus sealed tube'
_diffrn_radiation_type MoK\a
_diffrn_radiation_wavelength 0.71073
_diffrn_reflns_av_R_equivalents 0.0513
_diffrn_reflns_av_sigmaI/netI 0.0604
_diffrn_reflns_limit_h_max 0
_diffrn_reflns_limit_h_min -7
_diffrn_reflns_limit_k_max 10
_diffrn_reflns_limit_k_min -9
_diffrn_reflns_limit_l_max 33
_diffrn_reflns_limit_l_min -31
_diffrn_reflns_number 5141
_diffrn_reflns_theta_full 25.00
_diffrn_reflns_theta_max 30.07
_diffrn_reflns_theta_min 1.71
_diffrn_standards_decay_% 1.43
_diffrn_standards_interval_count 200
_diffrn_standards_number 3
_exptl_absorpt_coefficient_mu 0.139
_exptl_absorpt_correction_T_max 0.99238
_exptl_absorpt_correction_T_min 0.98210
_exptl_absorpt_correction_type analytical
_exptl_absorpt_process_details '(<i>CrysAlis RED</i>; Oxford Diffraction, 2008)'
_exptl_crystal_colour colourless
_exptl_crystal_density_diffrn 1.615
_exptl_crystal_density_method 'not measured'
_exptl_crystal_description plate
_exptl_crystal_F_000 452
_exptl_crystal_size_max 0.397
_exptl_crystal_size_mid 0.138
_exptl_crystal_size_min 0.056
_refine_diff_density_max 0.558
_refine_diff_density_min -0.477
_refine_ls_extinction_method none
_refine_ls_goodness_of_fit_ref 1.060
_refine_ls_hydrogen_treatment mixed
_refine_ls_matrix_type full
_refine_ls_number_parameters 329
_refine_ls_number_reflns 4676
_refine_ls_number_restraints 10
_refine_ls_restrained_S_all 1.059
_refine_ls_R_factor_all 0.1325
_refine_ls_R_factor_gt 0.0574
_refine_ls_shift/su_max 0.000
_refine_ls_shift/su_mean 0.000
_refine_ls_structure_factor_coef Fsqd
_refine_ls_weighting_details 'calc w=1/[\s^2^(Fo^2^)+(0.1704P)^2^+0.0007P] where P=(Fo^2^+2Fc^2^)/3'
_refine_ls_weighting_scheme calc
_refine_ls_wR_factor_gt 0.1783
_refine_ls_wR_factor_ref 0.2426
_reflns_number_gt 2660
_reflns_number_total 4676
_reflns_threshold_expression I>2sigma(I)
_cod_data_source_file kp2395.cif
_cod_data_source_block I
_cod_database_code 2234306
_cod_database_fobs_code 2234306

loop_
_symmetry_equiv_pos_as_xyz
'x, y, z'
'-x, -y, -z'

loop_
_atom_site_type_symbol
_atom_site_label
_atom_site_fract_x
_atom_site_fract_y
_atom_site_fract_z
_atom_site_U_iso_or_equiv
_atom_site_adp_type
_atom_site_calc_flag
_atom_site_refinement_flags
_atom_site_occupancy
_atom_site_symmetry_multiplicity
O O21 0.5659(4) 0.6958(3) -0.10200(9) 0.0309(5) Uani d . 1 1
O O12 0.1688(4) 0.6942(3) 0.56969(10) 0.0294(5) Uani d . 1 1
N N21 0.7101(4) 0.8483(3) 0.00022(10) 0.0205(5) Uani d . 1 1
O O11 0.5736(4) 0.7887(3) 0.60076(9) 0.0306(5) Uani d . 1 1
N N11 0.7993(5) 0.8737(3) 0.44798(10) 0.0227(5) Uani d . 1 1
O O23 0.6818(5) 0.9204(3) 0.19576(9) 0.0301(5) Uani d . 1 1
O O22 0.1624(4) 0.6266(3) -0.07499(10) 0.0307(5) Uani d . 1 1
N N12 0.7115(5) 0.8489(3) 0.49847(10) 0.0219(5) Uani d . 1 1
O O24 0.9860(5) 1.0790(3) 0.15156(9) 0.0335(5) Uani d . 1 1
C C23 0.6641(5) 0.8841(4) 0.09640(12) 0.0215(6) Uani d . 1 1
C C17 0.4028(5) 0.7428(4) 0.56305(12) 0.0218(5) Uani d . 1 1
N N22 0.7999(5) 0.9209(3) 0.05164(10) 0.0225(5) Uani d . 1 1
C C28 0.7876(6) 0.9699(4) 0.15267(13) 0.0255(6) Uani d . 1 1
C C18 0.7881(6) 0.8250(4) 0.34710(12) 0.0258(6) Uani d . 1 1
O O13 0.9742(5) 0.9479(3) 0.34981(10) 0.0368(6) Uani d . 1 1
C C16 0.6660(6) 0.7916(4) 0.40213(12) 0.0219(6) Uani d . 1 1
C C27 0.3945(5) 0.6834(4) -0.06642(12) 0.0225(6) Uani d . 1 1
C C14 0.3368(6) 0.6633(4) 0.45630(12) 0.0244(6) Uani d . 1 1
H H14 0.1787 0.5962 0.4605 0.029 Uiso calc R 1 1
C C24 0.4272(6) 0.7763(4) 0.09217(13) 0.0261(6) Uani d . 1 1
H H24 0.3370 0.7524 0.1241 0.031 Uiso calc R 1 1
C C26 0.4807(5) 0.7464(4) -0.00552(12) 0.0199(5) Uani d . 1 1
C C25 0.3319(5) 0.7071(4) 0.03952(13) 0.0259(6) Uani d . 1 1
H H25 0.1732 0.6362 0.0342 0.031 Uiso calc R 1 1
C C13 0.4859(5) 0.7499(4) 0.50274(12) 0.0198(5) Uani d . 1 1
C C15 0.4332(6) 0.6814(4) 0.40447(13) 0.0275(6) Uani d . 1 1
H H15 0.3468 0.6225 0.3719 0.033 Uiso calc R 1 1
Li Li1 1.0824(10) 1.0999(8) 0.4223(2) 0.0296(11) Uani d . 1 1
Li Li2 0.9101(9) 0.8297(8) -0.0796(2) 0.0283(11) Uani d . 1 1
Li Li3 0.7103(10) 0.6895(7) 0.2248(2) 0.0278(11) Uani d . 1 1
N N1 0.4289(6) 0.1897(5) 0.27436(13) 0.0376(7) Uani d D 1 1
N N2 0.1607(6) 0.1293(5) 0.26487(13) 0.0404(7) Uani d D 1 1
O O1 0.4489(5) 0.4788(4) 0.20777(11) 0.0344(6) Uani d . 1 1
H H11 0.449(10) 0.404(7) 0.230(2) 0.052 Uiso d . 1 1
H H12 0.449(9) 0.426(7) 0.170(2) 0.052 Uiso d . 1 1
O O3 0.9495(6) 0.4090(4) 0.32720(12) 0.0462(7) Uani d D 1 1
H H31 0.912(10) 0.399(8) 0.3605(11) 0.069 Uiso d D 1 1
H H32 0.852(9) 0.474(7) 0.3144(19) 0.069 Uiso d D 1 1
O O2 0.9871(5) 0.5947(4) 0.18013(13) 0.0465(7) Uani d D 1 1
O O14 0.6997(5) 0.7239(4) 0.30427(10) 0.0383(6) Uani d . 1 1
H H22 0.977(14) 0.524(8) 0.1501(17) 0.10(2) Uiso d D 1 1
H H21 1.112(9) 0.559(8) 0.195(3) 0.08(2) Uiso d D 1 1
H H1 0.451(11) 0.188(7) 0.3107(9) 0.064(16) Uiso d D 1 1
H H4 0.138(13) 0.029(6) 0.283(2) 0.081(18) Uiso d D 1 1
H H2 0.497(9) 0.104(5) 0.2505(18) 0.058(14) Uiso d D 1 1
H H5 0.066(12) 0.221(7) 0.280(3) 0.11(3) Uiso d D 1 1
H H3 0.124(12) 0.102(8) 0.2283(10) 0.082(19) Uiso d D 1 1

loop_
_atom_site_aniso_label
_atom_site_aniso_U_11
_atom_site_aniso_U_22
_atom_site_aniso_U_33
_atom_site_aniso_U_12
_atom_site_aniso_U_13
_atom_site_aniso_U_23
O21 0.0201(10) 0.0448(13) 0.0251(11) -0.0021(9) 0.0015(8) -0.0012(9)
O12 0.0152(10) 0.0384(12) 0.0354(12) 0.0010(8) 0.0057(8) 0.0091(9)
N21 0.0150(11) 0.0246(11) 0.0215(12) 0.0002(8) 0.0003(8) 0.0029(9)
O11 0.0194(10) 0.0481(13) 0.0235(11) -0.0024(9) 0.0014(8) 0.0065(9)
N11 0.0177(11) 0.0273(12) 0.0236(12) -0.0010(9) 0.0000(9) 0.0071(9)
O23 0.0348(12) 0.0328(11) 0.0240(11) 0.0046(9) 0.0060(9) 0.0071(8)
O22 0.0164(10) 0.0389(12) 0.0344(12) -0.0016(8) -0.0022(8) -0.0004(9)
N12 0.0168(11) 0.0272(12) 0.0220(12) 0.0019(9) 0.0019(9) 0.0039(9)
O24 0.0317(13) 0.0422(13) 0.0237(11) -0.0107(10) -0.0029(9) 0.0048(9)
C23 0.0184(13) 0.0228(13) 0.0240(13) 0.0029(10) 0.0022(10) 0.0046(10)
C17 0.0192(13) 0.0234(13) 0.0236(13) 0.0044(10) 0.0031(10) 0.0041(10)
N22 0.0165(11) 0.0266(12) 0.0239(12) 0.0008(9) 0.0005(9) 0.0026(9)
C28 0.0259(15) 0.0251(13) 0.0262(15) 0.0050(11) 0.0014(11) 0.0036(11)
C18 0.0274(15) 0.0281(14) 0.0225(14) 0.0027(11) 0.0033(11) 0.0061(11)
O13 0.0379(13) 0.0428(13) 0.0266(12) -0.0125(10) 0.0073(10) 0.0053(9)
C16 0.0213(13) 0.0231(13) 0.0209(13) 0.0013(10) 0.0003(10) 0.0029(10)
C27 0.0181(13) 0.0237(13) 0.0257(14) 0.0037(10) -0.0019(10) 0.0016(10)
C14 0.0182(13) 0.0282(14) 0.0262(14) -0.0020(10) -0.0003(10) 0.0047(11)
C24 0.0195(14) 0.0326(15) 0.0269(15) -0.0001(11) 0.0056(11) 0.0083(11)
C26 0.0130(12) 0.0209(12) 0.0262(14) 0.0049(9) 0.0010(10) 0.0030(10)
C25 0.0148(13) 0.0294(14) 0.0329(16) -0.0023(10) 0.0021(11) 0.0060(12)
C13 0.0146(12) 0.0234(12) 0.0226(13) 0.0047(9) 0.0030(9) 0.0054(9)
C15 0.0225(14) 0.0310(15) 0.0263(15) -0.0040(11) -0.0045(11) 0.0000(11)
Li1 0.017(2) 0.037(3) 0.034(3) -0.002(2) 0.000(2) 0.004(2)
Li2 0.017(2) 0.038(3) 0.029(3) 0.001(2) 0.0007(19) 0.002(2)
Li3 0.030(3) 0.034(3) 0.018(2) -0.002(2) 0.0002(19) 0.0032(19)
N1 0.0311(15) 0.0461(17) 0.0335(16) -0.0010(12) -0.0028(12) 0.0021(13)
N2 0.0354(17) 0.054(2) 0.0300(16) -0.0107(14) -0.0003(12) 0.0093(14)
O1 0.0334(13) 0.0375(13) 0.0298(13) -0.0042(10) 0.0006(10) 0.0012(10)
O3 0.0443(16) 0.0570(17) 0.0426(15) 0.0141(13) 0.0074(12) 0.0186(13)
O2 0.0270(14) 0.0605(18) 0.0490(17) 0.0069(12) 0.0068(12) -0.0063(14)
O14 0.0470(15) 0.0435(14) 0.0210(11) -0.0076(11) -0.0008(10) 0.0006(9)

loop_
_atom_type_symbol
_atom_type_description
_atom_type_scat_dispersion_real
_atom_type_scat_dispersion_imag
_atom_type_scat_source
C C 0.0033 0.0016 'International Tables Vol C Tables 4.2.6.8 and 6.1.1.4'
H H 0.0000 0.0000 'International Tables Vol C Tables 4.2.6.8 and 6.1.1.4'
Li Li -0.0003 0.0001 'International Tables Vol C Tables 4.2.6.8 and 6.1.1.4'
N N 0.0061 0.0033 'International Tables Vol C Tables 4.2.6.8 and 6.1.1.4'
O O 0.0106 0.0060 'International Tables Vol C Tables 4.2.6.8 and 6.1.1.4'

loop_
_geom_angle_atom_site_label_1
_geom_angle_atom_site_label_2
_geom_angle_atom_site_label_3
_geom_angle_site_symmetry_1
_geom_angle_site_symmetry_3
_geom_angle
C27 O21 Li2 . . 120.1(3)
C17 O12 Li1 . 2_676 117.5(2)
N22 N21 C26 . . 119.4(2)
N22 N21 Li2 . . 129.1(2)
C26 N21 Li2 . . 110.7(2)
C17 O11 Li1 . 2_776 117.2(2)
N12 N11 C16 . . 119.5(2)
N12 N11 Li1 . . 129.9(2)
C16 N11 Li1 . . 108.1(2)
C28 O23 Li3 . . 126.2(3)
C27 O22 Li2 . 1_455 116.2(2)
N11 N12 C13 . . 119.7(2)
N11 N12 Li1 . 2_776 128.2(2)
C13 N12 Li1 . 2_776 110.9(2)
C28 O24 Li2 . 2_775 119.8(2)
N22 C23 C24 . . 123.0(3)
N22 C23 C28 . . 114.7(2)
C24 C23 C28 . . 122.3(2)
O11 C17 O12 . . 126.9(3)
O11 C17 C13 . . 116.8(2)
O12 C17 C13 . . 116.3(3)
C23 N22 N21 . . 119.3(2)
C23 N22 Li2 . 2_775 107.7(2)
N21 N22 Li2 . 2_775 130.4(2)
O24 C28 O23 . . 126.5(3)
O24 C28 C23 . . 117.1(3)
O23 C28 C23 . . 116.5(3)
O14 C18 O13 . . 126.7(3)
O14 C18 C16 . . 116.8(3)
O13 C18 C16 . . 116.4(3)
C18 O13 Li1 . . 120.8(2)
N11 C16 C15 . . 122.9(3)
N11 C16 C18 . . 114.9(2)
C15 C16 C18 . . 122.2(3)
O22 C27 O21 . . 127.7(3)
O22 C27 C26 . . 116.6(3)
O21 C27 C26 . . 115.8(2)
C15 C14 C13 . . 117.0(3)
C15 C14 H14 . . 121.5
C13 C14 H14 . . 121.5
C25 C24 C23 . . 117.7(3)
C25 C24 H24 . . 121.2
C23 C24 H24 . . 121.2
N21 C26 C25 . . 123.3(3)
N21 C26 C27 . . 113.8(2)
C25 C26 C27 . . 122.9(2)
C24 C25 C26 . . 117.4(3)
C24 C25 H25 . . 121.3
C26 C25 H25 . . 121.3
N12 C13 C14 . . 123.2(2)
N12 C13 C17 . . 113.8(2)
C14 C13 C17 . . 122.9(2)
C14 C15 C16 . . 117.6(3)
C14 C15 H15 . . 121.2
C16 C15 H15 . . 121.2
O13 Li1 O11 . 2_776 98.3(3)
O13 Li1 O12 . 2_676 103.8(3)
O11 Li1 O12 2_776 2_676 108.2(3)
O13 Li1 N12 . 2_776 153.2(3)
O11 Li1 N12 2_776 2_776 79.1(2)
O12 Li1 N12 2_676 2_776 102.3(2)
O13 Li1 N11 . . 76.6(2)
O11 Li1 N11 2_776 . 155.5(3)
O12 Li1 N11 2_676 . 96.3(2)
N12 Li1 N11 2_776 . 94.7(2)
O21 Li2 O24 . 2_775 100.7(3)
O21 Li2 O22 . 1_655 106.4(3)
O24 Li2 O22 2_775 1_655 101.2(2)
O21 Li2 N21 . . 77.79(19)
O24 Li2 N21 2_775 . 153.1(3)
O22 Li2 N21 1_655 . 105.0(3)
O21 Li2 N22 . 2_775 156.5(3)
O24 Li2 N22 2_775 2_775 76.4(2)
O22 Li2 N22 1_655 2_775 97.0(2)
N21 Li2 N22 . 2_775 94.3(2)
O14 Li3 O23 . . 110.5(3)
O14 Li3 O2 . . 126.1(3)
O23 Li3 O2 . . 101.0(3)
O14 Li3 O1 . . 99.9(3)
O23 Li3 O1 . . 121.7(3)
O2 Li3 O1 . . 99.0(3)
N2 N1 H1 . . 103(4)
N2 N1 H2 . . 100(3)
H1 N1 H2 . . 118(5)
N1 N2 H4 . . 103(4)
N1 N2 H5 . . 109(5)
H4 N2 H5 . . 112(6)
N1 N2 H3 . . 111(4)
H4 N2 H3 . . 112(6)
H5 N2 H3 . . 109(6)
Li3 O1 H11 . . 114(4)
Li3 O1 H12 . . 113(3)
H11 O1 H12 . . 113(5)
H31 O3 H32 . . 109(3)
Li3 O2 H22 . . 129(5)
Li3 O2 H21 . . 121(5)
H22 O2 H21 . . 100(6)
C18 O14 Li3 . . 143.4(3)

loop_
_geom_bond_atom_site_label_1
_geom_bond_atom_site_label_2
_geom_bond_site_symmetry_2
_geom_bond_distance
_geom_bond_publ_flag
O21 C27 . 1.248(4) ?
O12 C17 . 1.254(3) ?
O12 Li1 2_676 2.088(6) ?
N21 N22 . 1.337(3) ?
N21 C26 . 1.341(3) ?
O11 C17 . 1.252(4) ?
O11 Li1 2_776 2.010(6) ?
N11 N12 . 1.329(3) ?
N11 C16 . 1.334(4) ?
O23 C28 . 1.256(4) ?
O22 C27 . 1.246(4) ?
O22 Li2 1_455 2.097(6) ?
N12 C13 . 1.331(4) ?
N12 Li1 2_776 2.144(6) ?
O24 C28 . 1.245(4) ?
O24 Li2 2_775 1.995(6) ?
C23 N22 . 1.335(4) ?
C23 C24 . 1.393(4) ?
C23 C28 . 1.520(4) ?
C17 C13 . 1.521(4) ?
N22 Li2 2_775 2.276(6) ?
C18 O14 . 1.240(4) ?
C18 O13 . 1.251(4) ?
C18 C16 . 1.511(4) ?
C16 C15 . 1.396(4) ?
C27 C26 . 1.522(4) ?
C14 C15 . 1.364(4) ?
C14 C13 . 1.395(4) ?
C14 H14 . 0.9300 ?
C24 C25 . 1.367(4) ?
C24 H24 . 0.9300 ?
C26 C25 . 1.382(4) ?
C25 H25 . 0.9300 ?
C15 H15 . 0.9300 ?
Li1 N11 . 2.260(6) y
Li1 O13 . 1.982(6) y
Li1 O11 2_776 2.010(5) y
Li1 O12 2_676 2.088(6) y
Li1 N12 2_776 2.144(6) y
Li2 O21 . 1.990(6) y
Li2 N21 . 2.186(6) y
Li2 O24 2_775 1.995(6) y
Li2 O22 1_655 2.097(6) y
Li2 N22 2_775 2.276(6) y
Li3 O14 . 1.893(5) y
Li3 O2 . 1.938(6) y
Li3 O1 . 1.952(6) y
Li3 O23 . 1.934(6) y
N1 N2 . 1.430(4) ?
N1 H1 . 0.88(2) ?
N1 H2 . 0.897(19) ?
N2 H4 . 0.90(2) ?
N2 H5 . 0.92(2) ?
N2 H3 . 0.89(2) ?
O1 H11 . 0.82(5) ?
O1 H12 . 0.93(5) ?
O3 H31 . 0.835(19) ?
O3 H32 . 0.814(19) ?
O2 H22 . 0.83(2) ?
O2 H21 . 0.82(2) ?

loop_
_geom_hbond_atom_site_label_D
_geom_hbond_atom_site_label_H
_geom_hbond_atom_site_label_A
_geom_hbond_site_symmetry_A
_geom_hbond_distance_DH
_geom_hbond_distance_HA
_geom_hbond_distance_DA
_geom_hbond_angle_DHA
N2 H3 O24 1_445 0.89(2) 1.95(2) 2.824(4) 168(6)
N2 H5 O3 1_455 0.92(2) 1.82(3) 2.709(5) 162(7)
N1 H2 O23 1_545 0.897(19) 2.07(2) 2.965(4) 175(5)
N2 H4 O13 1_445 0.90(2) 1.96(5) 2.716(4) 140(6)
N1 H1 O11 2_666 0.88(2) 2.12(2) 2.981(4) 167(5)
O2 H21 O1 1_655 0.82(2) 1.94(3) 2.737(4) 163(7)
O2 H22 O22 2_665 0.83(2) 2.07(3) 2.868(4) 162(7)
O3 H31 O12 2_666 0.835(19) 1.93(2) 2.741(4) 164(5)
O3 H32 O14 . 0.814(19) 2.11(3) 2.875(4) 156(5)
O1 H12 O21 2_665 0.93(5) 1.76(5) 2.684(3) 174(4)
O1 H11 N1 . 0.82(5) 2.00(5) 2.814(4) 171(5)
